data_7700775
loop_
_publ_author_name
'Baumeister, Jakob E.'
'Mitchell, Andrew W.'
'Kelley, Steven P.'
'Barnes, Charles L.'
'Jurisson, Silvia S.'

_publ_section_title
;
 Steric influence of salicylaldehyde-based Schiff base ligands on the
 formation of trans-[Re(PR<sub>3</sub>)<sub>2</sub>(Schiff
 base)]<sup>+</sup> complexes.
;
_journal_issue 34
_journal_name_full 'Dalton transactions (Cambridge, England : 2003)'
_journal_page_first 12943
_journal_page_last 12955
_journal_paper_doi 10.1039/c9dt02630d
_journal_volume 48
_journal_year 2019
_chemical_formula_moiety 'C32 H33 N2 O3 P1 Re, F6 P'
_chemical_formula_sum 'C32 H33 F6 N2 O3 P2 Re'
_chemical_formula_weight 855.74
_chemical_name_common 'cis-[ReO(PEtPh2) (sal2ibn)][PF6]'
_space_group_crystal_system monoclinic
_space_group_IT_number 14
_space_group_name_Hall '-P 2yn'
_space_group_name_H-M_alt 'P 1 21/n 1'
_symmetry_space_group_name_Hall '-P 2yn'
_symmetry_space_group_name_H-M 'P 1 21/n 1'
_atom_sites_solution_hydrogens geom
_audit_creation_method SHELXL-2014/7
_audit_update_record
;
2019-04-16 deposited with the CCDC.    2019-08-05 downloaded from the CCDC.
;
_cell_angle_alpha 90
_cell_angle_beta 94.463(2)
_cell_angle_gamma 90
_cell_formula_units_Z 4
_cell_length_a 9.3266(11)
_cell_length_b 19.497(2)
_cell_length_c 17.659(2)
_cell_measurement_reflns_used 9929
_cell_measurement_temperature 100(2)
_cell_measurement_theta_max 28.4
_cell_measurement_theta_min 2.3
_cell_volume 3201.4(6)
_computing_cell_refinement 'SAINT (Bruker, 1998)'
_computing_data_collection 'SMART (Bruker, 1998)'
_computing_data_reduction 'SAINT (Bruker, 1998)'
_computing_molecular_graphics 'ORTEP-III (Burnett & Johnson, 1996)'
_computing_publication_material 'CIFTAB (Sheldrick, 1997)'
_computing_structure_refinement 'SHELXL-97 (Sheldrick, 1997)'
_computing_structure_solution 'SHELXS-97 (Sheldrick, 1997)'
_diffrn_ambient_temperature 100(2)
_diffrn_measured_fraction_theta_full 0.999
_diffrn_measured_fraction_theta_max 0.998
_diffrn_measurement_device_type 'Bruker SMART CCD area detector'
_diffrn_measurement_method 'omega scans'
_diffrn_radiation_type MoK\a
_diffrn_radiation_wavelength 0.71073
_diffrn_reflns_av_R_equivalents 0.0162
_diffrn_reflns_av_unetI/netI 0.0091
_diffrn_reflns_Laue_measured_fraction_full 0.999
_diffrn_reflns_Laue_measured_fraction_max 0.998
_diffrn_reflns_limit_h_max 12
_diffrn_reflns_limit_h_min -12
_diffrn_reflns_limit_k_max 26
_diffrn_reflns_limit_k_min -26
_diffrn_reflns_limit_l_max 23
_diffrn_reflns_limit_l_min -23
_diffrn_reflns_number 62657
_diffrn_reflns_point_group_measured_fraction_full 0.999
_diffrn_reflns_point_group_measured_fraction_max 0.998
_diffrn_reflns_theta_full 25.242
_diffrn_reflns_theta_max 28.356
_diffrn_reflns_theta_min 2.388
_diffrn_standards_decay_% 0.0
_exptl_absorpt_coefficient_mu 3.967
_exptl_absorpt_correction_T_max 0.44
_exptl_absorpt_correction_T_min 0.35
_exptl_absorpt_correction_type multi-scan
_exptl_absorpt_process_details
;
 Data were corrected for decay and absorption using the program SADABS 
 (Sheldrick, G. M. (2003). SADABS. Version 2.10. University of
 G\"ottingen, Germany).
;
_exptl_crystal_colour Brown
_exptl_crystal_density_diffrn 1.775
_exptl_crystal_description Prism
_exptl_crystal_F_000 1688
_exptl_crystal_recrystallization_method 'Re-crystallisation from solvent: Methanol/Water'
_exptl_crystal_size_max 0.450
_exptl_crystal_size_mid 0.350
_exptl_crystal_size_min 0.250
_refine_diff_density_max 0.698
_refine_diff_density_min -1.368
_refine_diff_density_rms 0.079
_refine_ls_extinction_method none
_refine_ls_goodness_of_fit_ref 1.350
_refine_ls_hydrogen_treatment constr
_refine_ls_matrix_type full
_refine_ls_number_parameters 418
_refine_ls_number_reflns 7990
_refine_ls_number_restraints 0
_refine_ls_restrained_S_all 1.350
_refine_ls_R_factor_all 0.0217
_refine_ls_R_factor_gt 0.0208
_refine_ls_shift/su_max 0.003
_refine_ls_shift/su_mean 0.000
_refine_ls_structure_factor_coef Fsqd
_refine_ls_weighting_details 'w=1/[\s^2^(Fo^2^)+(0.0004P)^2^+5.6830P] where P=(Fo^2^+2Fc^2^)/3'
_refine_ls_weighting_scheme calc
_refine_ls_wR_factor_gt 0.0421
_refine_ls_wR_factor_ref 0.0424
_reflns_Friedel_coverage 0.000
_reflns_number_gt 7773
_reflns_number_total 7990
_reflns_threshold_expression 'I > 2\s(I)'
_cod_data_source_file c9dt02630d2.cif
_cod_data_source_block JEB288b
_cod_depositor_comments 'Adding full bibliography for 7700769--7700776.cif.'
_cod_original_cell_volume 3201.5(6)
_cod_database_code 7700775
_shelx_shelxl_version_number 2014/7
_shelx_space_group_comment
;
The symmetry employed for this shelxl refinement is uniquely defined
by the following loop, which should always be used as a source of
symmetry information in preference to the above space-group names.
They are only intended as comments.
;
_shelx_estimated_absorpt_t_min 0.268
_shelx_estimated_absorpt_t_max 0.437

loop_
_space_group_symop_operation_xyz
'x, y, z'
'-x+1/2, y+1/2, -z+1/2'
'-x, -y, -z'
'x-1/2, -y-1/2, z-1/2'

loop_
_atom_site_label
_atom_site_type_symbol
_atom_site_fract_x
_atom_site_fract_y
_atom_site_fract_z
_atom_site_U_iso_or_equiv
_atom_site_adp_type
_atom_site_occupancy
_atom_site_site_symmetry_order
_atom_site_calc_flag
_atom_site_refinement_flags_posn
_atom_site_refinement_flags_adp
Re1 Re 0.84528(2) 0.46525(2) 0.81784(2) 0.01205(3) Uani 1 1 d . .
P1 P 0.81866(6) 0.55116(3) 0.71370(3) 0.01276(11) Uani 1 1 d . .
F1 F 0.85584(17) 0.67338(9) 0.49278(9) 0.0285(3) Uani 1 1 d . .
O1 O 0.64277(17) 0.44064(8) 0.78365(9) 0.0141(3) Uani 1 1 d . .
N1 N 0.8845(2) 0.37626(10) 0.75729(11) 0.0131(4) Uani 1 1 d . .
C1 C 0.5885(2) 0.41581(11) 0.71676(13) 0.0142(4) Uani 1 1 d . .
F2 F 1.0672(2) 0.76979(9) 0.40402(10) 0.0383(4) Uani 1 1 d . .
O2 O 0.75372(18) 0.52986(8) 0.88757(9) 0.0173(3) Uani 1 1 d . .
N2 N 0.86862(19) 0.39019(10) 0.90317(11) 0.0130(4) Uani 1 1 d . .
C2 C 0.4462(2) 0.43152(12) 0.69050(14) 0.0172(4) Uani 1 1 d . .
H2 H 0.3892 0.4597 0.7202 0.021 Uiso 1 1 calc R U
P2 P 0.96060(7) 0.72177(3) 0.44840(4) 0.02004(13) Uani 1 1 d . .
F3 F 0.8340(3) 0.77593(12) 0.43380(14) 0.0611(7) Uani 1 1 d . .
O3 O 1.02071(18) 0.48841(9) 0.82330(10) 0.0181(3) Uani 1 1 d . .
C3 C 0.3891(3) 0.40614(13) 0.62188(14) 0.0195(5) Uani 1 1 d . .
H3 H 0.2934 0.4179 0.6043 0.023 Uiso 1 1 calc R U
F4 F 0.9089(2) 0.68532(10) 0.36987(10) 0.0391(4) Uani 1 1 d . .
C4 C 0.4694(3) 0.36343(13) 0.57753(14) 0.0204(5) Uani 1 1 d . .
H4 H 0.4290 0.3468 0.5300 0.025 Uiso 1 1 calc R U
F5 F 1.0848(2) 0.66640(12) 0.46070(14) 0.0556(6) Uani 1 1 d . .
C5 C 0.6075(3) 0.34567(13) 0.60346(14) 0.0186(5) Uani 1 1 d . .
H5 H 0.6611 0.3154 0.5743 0.022 Uiso 1 1 calc R U
F6 F 1.0102(3) 0.75950(13) 0.52543(11) 0.0674(8) Uani 1 1 d . .
C6 C 0.6703(2) 0.37185(12) 0.67276(13) 0.0151(4) Uani 1 1 d . .
C7 C 0.8059(2) 0.34564(12) 0.70416(13) 0.0149(4) Uani 1 1 d . .
H7 H 0.8396 0.3036 0.6849 0.018 Uiso 1 1 calc R U
C8 C 0.9961(2) 0.33700(12) 0.80228(13) 0.0151(4) Uani 1 1 d . .
H8A H 1.0871 0.3634 0.8078 0.018 Uiso 1 1 calc R U
H8B H 1.0145 0.2929 0.7770 0.018 Uiso 1 1 calc R U
C9 C 0.9389(2) 0.32400(12) 0.88127(13) 0.0152(4) Uani 1 1 d . .
C10 C 0.8256(2) 0.39711(12) 0.97042(13) 0.0157(4) Uani 1 1 d . .
H10 H 0.8418 0.3593 1.0040 0.019 Uiso 1 1 calc R U
C11 C 0.7557(2) 0.45596(12) 0.99988(13) 0.0164(4) Uani 1 1 d . .
C12 C 0.7111(3) 0.44936(13) 1.07446(13) 0.0198(5) Uani 1 1 d . .
H12 H 0.7328 0.4084 1.1021 0.024 Uiso 1 1 calc R U
C13 C 0.6372(3) 0.50084(14) 1.10779(14) 0.0224(5) Uani 1 1 d . .
H13 H 0.6070 0.4952 1.1576 0.027 Uiso 1 1 calc R U
C14 C 0.6073(3) 0.56127(14) 1.06764(14) 0.0211(5) Uani 1 1 d . .
H14 H 0.5568 0.5971 1.0905 0.025 Uiso 1 1 calc R U
C15 C 0.6501(3) 0.57005(13) 0.99493(14) 0.0190(5) Uani 1 1 d . .
H15 H 0.6298 0.6120 0.9689 0.023 Uiso 1 1 calc R U
C16 C 0.7232(2) 0.51764(12) 0.95920(13) 0.0153(4) Uani 1 1 d . .
C17 C 1.0658(3) 0.30595(13) 0.93780(14) 0.0218(5) Uani 1 1 d . .
H17A H 1.1304 0.3455 0.9443 0.033 Uiso 1 1 calc R U
H17B H 1.1182 0.2669 0.9185 0.033 Uiso 1 1 calc R U
H17C H 1.0302 0.2939 0.9868 0.033 Uiso 1 1 calc R U
C18 C 0.8256(3) 0.26760(12) 0.87597(15) 0.0207(5) Uani 1 1 d . .
H18A H 0.7864 0.2618 0.9255 0.031 Uiso 1 1 calc R U
H18B H 0.8695 0.2245 0.8611 0.031 Uiso 1 1 calc R U
H18C H 0.7479 0.2802 0.8379 0.031 Uiso 1 1 calc R U
C19 C 0.8770(3) 0.52160(12) 0.62244(13) 0.0170(4) Uani 1 1 d . .
H19A H 0.8150 0.4830 0.6039 0.020 Uiso 1 1 calc R U
H19B H 0.8640 0.5593 0.5850 0.020 Uiso 1 1 calc R U
C20 C 1.0339(3) 0.49833(14) 0.62734(15) 0.0239(5) Uani 1 1 d . .
H20A H 1.0963 0.5367 0.6443 0.036 Uiso 1 1 calc R U
H20B H 1.0589 0.4830 0.5772 0.036 Uiso 1 1 calc R U
H20C H 1.0473 0.4604 0.6636 0.036 Uiso 1 1 calc R U
C21 C 0.9244(2) 0.62788(12) 0.73704(13) 0.0156(4) Uani 1 1 d . .
C22 C 0.9647(3) 0.64420(13) 0.81282(15) 0.0263(6) Uani 1 1 d . .
H22 H 0.9365 0.6152 0.8523 0.032 Uiso 1 1 calc R U
C23 C 1.0452(3) 0.70233(14) 0.83063(16) 0.0305(6) Uani 1 1 d . .
H23 H 1.0722 0.7129 0.8823 0.037 Uiso 1 1 calc R U
C24 C 1.0870(3) 0.74541(13) 0.77388(15) 0.0223(5) Uani 1 1 d . .
H24 H 1.1437 0.7849 0.7865 0.027 Uiso 1 1 calc R U
C25 C 1.0455(3) 0.73047(13) 0.69873(15) 0.0204(5) Uani 1 1 d . .
H25 H 1.0723 0.7603 0.6597 0.025 Uiso 1 1 calc R U
C26 C 0.9649(2) 0.67201(12) 0.68016(13) 0.0169(4) Uani 1 1 d . .
H26 H 0.9371 0.6620 0.6284 0.020 Uiso 1 1 calc R U
C27 C 0.6359(2) 0.58282(12) 0.69330(13) 0.0154(4) Uani 1 1 d . .
C28 C 0.5694(3) 0.61441(13) 0.75287(15) 0.0218(5) Uani 1 1 d . .
H28 H 0.6195 0.6187 0.8016 0.026 Uiso 1 1 calc R U
C29 C 0.4304(3) 0.63937(14) 0.74028(17) 0.0276(6) Uani 1 1 d . .
H29 H 0.3852 0.6610 0.7804 0.033 Uiso 1 1 calc R U
C30 C 0.3572(3) 0.63276(14) 0.66922(18) 0.0286(6) Uani 1 1 d . .
H30 H 0.2618 0.6497 0.6608 0.034 Uiso 1 1 calc R U
C31 C 0.4228(3) 0.60143(14) 0.61014(17) 0.0265(6) Uani 1 1 d . .
H31 H 0.3723 0.5970 0.5616 0.032 Uiso 1 1 calc R U
C32 C 0.5624(3) 0.57660(13) 0.62221(15) 0.0198(5) Uani 1 1 d . .
H32 H 0.6075 0.5554 0.5818 0.024 Uiso 1 1 calc R U

loop_
_atom_site_aniso_label
_atom_site_aniso_U_11
_atom_site_aniso_U_22
_atom_site_aniso_U_33
_atom_site_aniso_U_23
_atom_site_aniso_U_13
_atom_site_aniso_U_12
Re1 0.01378(4) 0.00988(4) 0.01244(4) 0.00027(3) 0.00062(3) -0.00006(3)
P1 0.0142(3) 0.0105(3) 0.0137(3) 0.0009(2) 0.0017(2) 0.0006(2)
F1 0.0253(8) 0.0382(9) 0.0227(8) 0.0005(7) 0.0055(6) -0.0092(7)
O1 0.0142(7) 0.0136(7) 0.0149(7) -0.0021(6) 0.0031(6) 0.0000(6)
N1 0.0120(8) 0.0131(9) 0.0145(9) 0.0010(7) 0.0021(7) 0.0012(7)
C1 0.0154(10) 0.0119(10) 0.0155(10) 0.0003(8) 0.0018(8) -0.0017(8)
F2 0.0601(12) 0.0253(9) 0.0326(9) -0.0069(7) 0.0242(8) -0.0163(8)
O2 0.0252(8) 0.0122(8) 0.0150(7) 0.0000(6) 0.0033(6) 0.0024(7)
N2 0.0096(8) 0.0118(9) 0.0174(9) -0.0002(7) -0.0001(7) 0.0005(7)
C2 0.0149(11) 0.0162(11) 0.0206(11) -0.0011(9) 0.0022(9) 0.0008(9)
P2 0.0234(3) 0.0198(3) 0.0177(3) -0.0018(2) 0.0068(2) -0.0012(2)
F3 0.0707(15) 0.0478(13) 0.0689(15) 0.0169(11) 0.0323(12) 0.0352(12)
O3 0.0172(8) 0.0160(8) 0.0208(8) 0.0021(7) -0.0014(6) -0.0029(6)
C3 0.0133(10) 0.0199(12) 0.0248(12) 0.0007(10) -0.0022(9) -0.0002(9)
F4 0.0435(10) 0.0497(11) 0.0256(8) -0.0125(8) 0.0121(8) -0.0159(9)
C4 0.0205(12) 0.0228(12) 0.0177(11) -0.0035(9) -0.0004(9) -0.0039(10)
F5 0.0247(9) 0.0579(14) 0.0854(16) 0.0332(12) 0.0119(10) 0.0107(9)
C5 0.0177(11) 0.0206(12) 0.0176(11) -0.0046(9) 0.0025(9) -0.0014(9)
F6 0.0947(18) 0.0856(18) 0.0233(9) -0.0183(10) 0.0147(10) -0.0635(15)
C6 0.0133(10) 0.0158(11) 0.0167(11) -0.0017(8) 0.0030(8) -0.0016(8)
C7 0.0149(10) 0.0158(11) 0.0146(10) -0.0019(8) 0.0046(8) 0.0000(8)
C8 0.0142(10) 0.0135(10) 0.0175(11) 0.0023(8) 0.0005(8) 0.0027(8)
C9 0.0166(10) 0.0115(10) 0.0177(11) 0.0007(8) 0.0023(8) 0.0014(8)
C10 0.0156(10) 0.0147(11) 0.0165(10) 0.0025(8) -0.0013(8) -0.0005(9)
C11 0.0166(10) 0.0176(11) 0.0151(10) -0.0010(9) 0.0012(8) -0.0001(9)
C12 0.0198(11) 0.0236(13) 0.0156(11) 0.0012(9) -0.0006(9) -0.0004(9)
C13 0.0218(12) 0.0300(14) 0.0156(11) -0.0048(10) 0.0030(9) -0.0031(10)
C14 0.0181(11) 0.0235(12) 0.0217(12) -0.0102(10) 0.0020(9) -0.0006(9)
C15 0.0191(11) 0.0169(11) 0.0204(11) -0.0044(9) -0.0023(9) -0.0006(9)
C16 0.0159(10) 0.0153(11) 0.0147(10) -0.0028(8) 0.0003(8) -0.0016(8)
C17 0.0231(12) 0.0205(12) 0.0213(12) 0.0020(10) -0.0021(9) 0.0059(10)
C18 0.0237(12) 0.0143(11) 0.0250(12) -0.0017(9) 0.0077(10) -0.0046(9)
C19 0.0203(11) 0.0150(11) 0.0163(10) -0.0008(8) 0.0046(9) 0.0005(9)
C20 0.0218(12) 0.0236(13) 0.0273(13) -0.0010(10) 0.0085(10) 0.0034(10)
C21 0.0152(10) 0.0122(10) 0.0191(11) 0.0013(8) 0.0004(8) 0.0008(8)
C22 0.0424(16) 0.0160(12) 0.0198(12) 0.0022(10) -0.0009(11) -0.0053(11)
C23 0.0518(18) 0.0163(12) 0.0214(13) -0.0017(10) -0.0095(12) -0.0012(12)
C24 0.0218(12) 0.0135(11) 0.0305(13) -0.0019(10) -0.0042(10) 0.0007(9)
C25 0.0179(11) 0.0177(12) 0.0260(12) 0.0031(10) 0.0042(9) 0.0001(9)
C26 0.0164(11) 0.0175(11) 0.0167(11) 0.0016(9) 0.0013(8) 0.0003(9)
C27 0.0135(10) 0.0116(10) 0.0215(11) 0.0043(8) 0.0039(8) 0.0010(8)
C28 0.0252(12) 0.0189(12) 0.0223(12) 0.0054(10) 0.0076(10) 0.0051(10)
C29 0.0248(13) 0.0230(13) 0.0371(15) 0.0077(11) 0.0156(11) 0.0065(11)
C30 0.0144(11) 0.0223(13) 0.0495(17) 0.0102(12) 0.0056(11) 0.0025(10)
C31 0.0200(12) 0.0213(13) 0.0369(15) 0.0054(11) -0.0051(11) -0.0020(10)
C32 0.0180(11) 0.0161(11) 0.0252(12) 0.0013(9) 0.0005(9) 0.0007(9)

loop_
_atom_type_symbol
_atom_type_description
_atom_type_scat_dispersion_real
_atom_type_scat_dispersion_imag
_atom_type_scat_source
C C 0.0033 0.0016 'International Tables Vol C Tables 4.2.6.8 and 6.1.1.4'
H H 0.0000 0.0000 'International Tables Vol C Tables 4.2.6.8 and 6.1.1.4'
F F 0.0171 0.0103 'International Tables Vol C Tables 4.2.6.8 and 6.1.1.4'
N N 0.0061 0.0033 'International Tables Vol C Tables 4.2.6.8 and 6.1.1.4'
O O 0.0106 0.0060 'International Tables Vol C Tables 4.2.6.8 and 6.1.1.4'
P P 0.1023 0.0942 'International Tables Vol C Tables 4.2.6.8 and 6.1.1.4'
Re Re -1.0185 7.2310 'International Tables Vol C Tables 4.2.6.8 and 6.1.1.4'

loop_
_geom_angle_atom_site_label_1
_geom_angle_atom_site_label_2
_geom_angle_atom_site_label_3
_geom_angle
O3 Re1 O1 165.68(7)
O3 Re1 O2 104.72(8)
O1 Re1 O2 84.16(7)
O3 Re1 N1 92.51(8)
O1 Re1 N1 81.06(7)
O2 Re1 N1 160.15(7)
O3 Re1 N2 95.69(8)
O1 Re1 N2 95.30(7)
O2 Re1 N2 91.29(7)
N1 Re1 N2 77.03(7)
O3 Re1 P1 84.43(6)
O1 Re1 P1 84.29(5)
O2 Re1 P1 90.47(5)
N1 Re1 P1 101.11(5)
N2 Re1 P1 178.15(5)
C21 P1 C27 104.38(11)
C21 P1 C19 105.34(11)
C27 P1 C19 105.64(11)
C21 P1 Re1 111.40(8)
C27 P1 Re1 114.37(7)
C19 P1 Re1 114.78(8)
C1 O1 Re1 129.62(14)
C7 N1 C8 119.27(19)
C7 N1 Re1 130.16(16)
C8 N1 Re1 107.49(14)
O1 C1 C2 119.7(2)
O1 C1 C6 121.3(2)
C2 C1 C6 119.0(2)
C16 O2 Re1 127.03(15)
C10 N2 C9 119.81(19)
C10 N2 Re1 124.44(16)
C9 N2 Re1 115.74(14)
C3 C2 C1 120.2(2)
C3 C2 H2 119.9
C1 C2 H2 119.9
F6 P2 F5 92.13(15)
F6 P2 F3 89.68(15)
F5 P2 F3 178.17(15)
F6 P2 F4 178.66(14)
F5 P2 F4 89.07(13)
F3 P2 F4 89.12(13)
F6 P2 F1 90.10(10)
F5 P2 F1 89.93(10)
F3 P2 F1 89.82(11)
F4 P2 F1 90.47(9)
F6 P2 F2 89.88(10)
F5 P2 F2 89.45(11)
F3 P2 F2 90.80(12)
F4 P2 F2 89.56(9)
F1 P2 F2 179.38(11)
C2 C3 C4 121.3(2)
C2 C3 H3 119.4
C4 C3 H3 119.4
C5 C4 C3 119.4(2)
C5 C4 H4 120.3
C3 C4 H4 120.3
C4 C5 C6 120.8(2)
C4 C5 H5 119.6
C6 C5 H5 119.6
C5 C6 C1 119.3(2)
C5 C6 C7 120.0(2)
C1 C6 C7 119.9(2)
N1 C7 C6 123.3(2)
N1 C7 H7 118.3
C6 C7 H7 118.3
N1 C8 C9 106.92(17)
N1 C8 H8A 110.3
C9 C8 H8A 110.3
N1 C8 H8B 110.3
C9 C8 H8B 110.3
H8A C8 H8B 108.6
N2 C9 C18 108.66(18)
N2 C9 C17 111.01(19)
C18 C9 C17 111.8(2)
N2 C9 C8 106.07(18)
C18 C9 C8 110.38(19)
C17 C9 C8 108.72(19)
N2 C10 C11 126.8(2)
N2 C10 H10 116.6
C11 C10 H10 116.6
C12 C11 C16 118.7(2)
C12 C11 C10 116.0(2)
C16 C11 C10 125.3(2)
C13 C12 C11 121.6(2)
C13 C12 H12 119.2
C11 C12 H12 119.2
C12 C13 C14 119.1(2)
C12 C13 H13 120.4
C14 C13 H13 120.4
C15 C14 C13 121.1(2)
C15 C14 H14 119.5
C13 C14 H14 119.5
C14 C15 C16 120.8(2)
C14 C15 H15 119.6
C16 C15 H15 119.6
O2 C16 C15 116.2(2)
O2 C16 C11 125.1(2)
C15 C16 C11 118.7(2)
C9 C17 H17A 109.5
C9 C17 H17B 109.5
H17A C17 H17B 109.5
C9 C17 H17C 109.5
H17A C17 H17C 109.5
H17B C17 H17C 109.5
C9 C18 H18A 109.5
C9 C18 H18B 109.5
H18A C18 H18B 109.5
C9 C18 H18C 109.5
H18A C18 H18C 109.5
H18B C18 H18C 109.5
C20 C19 P1 113.07(17)
C20 C19 H19A 109.0
P1 C19 H19A 109.0
C20 C19 H19B 109.0
P1 C19 H19B 109.0
H19A C19 H19B 107.8
C19 C20 H20A 109.5
C19 C20 H20B 109.5
H20A C20 H20B 109.5
C19 C20 H20C 109.5
H20A C20 H20C 109.5
H20B C20 H20C 109.5
C26 C21 C22 118.7(2)
C26 C21 P1 120.99(18)
C22 C21 P1 120.25(18)
C23 C22 C21 120.3(2)
C23 C22 H22 119.8
C21 C22 H22 119.8
C22 C23 C24 120.7(2)
C22 C23 H23 119.6
C24 C23 H23 119.6
C25 C24 C23 119.5(2)
C25 C24 H24 120.3
C23 C24 H24 120.3
C24 C25 C26 120.3(2)
C24 C25 H25 119.9
C26 C25 H25 119.9
C25 C26 C21 120.4(2)
C25 C26 H26 119.8
C21 C26 H26 119.8
C32 C27 C28 120.0(2)
C32 C27 P1 122.53(18)
C28 C27 P1 117.46(19)
C29 C28 C27 119.7(3)
C29 C28 H28 120.1
C27 C28 H28 120.1
C28 C29 C30 120.0(3)
C28 C29 H29 120.0
C30 C29 H29 120.0
C29 C30 C31 120.3(2)
C29 C30 H30 119.8
C31 C30 H30 119.8
C32 C31 C30 120.0(3)
C32 C31 H31 120.0
C30 C31 H31 120.0
C27 C32 C31 119.9(2)
C27 C32 H32 120.0
C31 C32 H32 120.0

loop_
_geom_bond_atom_site_label_1
_geom_bond_atom_site_label_2
_geom_bond_distance
Re1 O3 1.6929(17)
Re1 O1 1.9961(16)
Re1 O2 1.9990(16)
Re1 N1 2.0852(19)
Re1 N2 2.0997(19)
Re1 P1 2.4856(6)
P1 C21 1.822(2)
P1 C27 1.822(2)
P1 C19 1.833(2)
F1 P2 1.6057(16)
O1 C1 1.339(3)
N1 C7 1.291(3)
N1 C8 1.474(3)
C1 C2 1.405(3)
C1 C6 1.419(3)
F2 P2 1.6126(17)
O2 C16 1.340(3)
N2 C10 1.290(3)
N2 C9 1.511(3)
C2 C3 1.377(3)
C2 H2 0.9500
P2 F6 1.5834(19)
P2 F5 1.586(2)
P2 F3 1.590(2)
P2 F4 1.5989(18)
C3 C4 1.399(3)
C3 H3 0.9500
C4 C5 1.378(3)
C4 H4 0.9500
C5 C6 1.410(3)
C5 H5 0.9500
C6 C7 1.435(3)
C7 H7 0.9500
C8 C9 1.553(3)
C8 H8A 0.9900
C8 H8B 0.9900
C9 C18 1.523(3)
C9 C17 1.529(3)
C10 C11 1.437(3)
C10 H10 0.9500
C11 C12 1.418(3)
C11 C16 1.421(3)
C12 C13 1.375(4)
C12 H12 0.9500
C13 C14 1.392(4)
C13 H13 0.9500
C14 C15 1.384(3)
C14 H14 0.9500
C15 C16 1.405(3)
C15 H15 0.9500
C17 H17A 0.9800
C17 H17B 0.9800
C17 H17C 0.9800
C18 H18A 0.9800
C18 H18B 0.9800
C18 H18C 0.9800
C19 C20 1.529(3)
C19 H19A 0.9900
C19 H19B 0.9900
C20 H20A 0.9800
C20 H20B 0.9800
C20 H20C 0.9800
C21 C26 1.396(3)
C21 C22 1.398(3)
C22 C23 1.382(4)
C22 H22 0.9500
C23 C24 1.387(4)
C23 H23 0.9500
C24 C25 1.384(4)
C24 H24 0.9500
C25 C26 1.391(3)
C25 H25 0.9500
C26 H26 0.9500
C27 C32 1.388(3)
C27 C28 1.404(3)
C28 C29 1.387(4)
C28 H28 0.9500
C29 C30 1.387(4)
C29 H29 0.9500
C30 C31 1.391(4)
C30 H30 0.9500
C31 C32 1.390(3)
C31 H31 0.9500
C32 H32 0.9500

loop_
_geom_torsion_atom_site_label_1
_geom_torsion_atom_site_label_2
_geom_torsion_atom_site_label_3
_geom_torsion_atom_site_label_4
_geom_torsion
Re1 O1 C1 C2 -149.89(17)
Re1 O1 C1 C6 32.3(3)
O1 C1 C2 C3 -179.9(2)
C6 C1 C2 C3 -2.0(3)
C1 C2 C3 C4 1.2(4)
C2 C3 C4 C5 0.9(4)
C3 C4 C5 C6 -2.1(4)
C4 C5 C6 C1 1.3(4)
C4 C5 C6 C7 171.3(2)
O1 C1 C6 C5 178.6(2)
C2 C1 C6 C5 0.7(3)
O1 C1 C6 C7 8.6(3)
C2 C1 C6 C7 -169.3(2)
C8 N1 C7 C6 161.0(2)
Re1 N1 C7 C6 3.5(3)
C5 C6 C7 N1 164.4(2)
C1 C6 C7 N1 -25.7(3)
C7 N1 C8 C9 -105.2(2)
Re1 N1 C8 C9 56.87(19)
C10 N2 C9 C18 69.3(3)
Re1 N2 C9 C18 -109.69(17)
C10 N2 C9 C17 -54.1(3)
Re1 N2 C9 C17 126.91(17)
C10 N2 C9 C8 -172.1(2)
Re1 N2 C9 C8 9.0(2)
N1 C8 C9 N2 -41.5(2)
N1 C8 C9 C18 76.0(2)
N1 C8 C9 C17 -160.97(19)
C9 N2 C10 C11 -179.2(2)
Re1 N2 C10 C11 -0.3(3)
N2 C10 C11 C12 176.4(2)
N2 C10 C11 C16 -0.7(4)
C16 C11 C12 C13 0.3(4)
C10 C11 C12 C13 -177.0(2)
C11 C12 C13 C14 -0.9(4)
C12 C13 C14 C15 0.3(4)
C13 C14 C15 C16 0.9(4)
Re1 O2 C16 C15 -176.06(16)
Re1 O2 C16 C11 2.3(3)
C14 C15 C16 O2 176.9(2)
C14 C15 C16 C11 -1.6(3)
C12 C11 C16 O2 -177.3(2)
C10 C11 C16 O2 -0.3(4)
C12 C11 C16 C15 1.0(3)
C10 C11 C16 C15 178.0(2)
C21 P1 C19 C20 65.19(19)
C27 P1 C19 C20 175.33(17)
Re1 P1 C19 C20 -57.71(19)
C27 P1 C21 C26 -77.6(2)
C19 P1 C21 C26 33.4(2)
Re1 P1 C21 C26 158.48(17)
C27 P1 C21 C22 101.3(2)
C19 P1 C21 C22 -147.6(2)
Re1 P1 C21 C22 -22.6(2)
C26 C21 C22 C23 -1.2(4)
P1 C21 C22 C23 179.9(2)
C21 C22 C23 C24 0.2(5)
C22 C23 C24 C25 1.0(4)
C23 C24 C25 C26 -1.2(4)
C24 C25 C26 C21 0.2(4)
C22 C21 C26 C25 1.0(4)
P1 C21 C26 C25 179.94(18)
C21 P1 C27 C32 116.4(2)
C19 P1 C27 C32 5.6(2)
Re1 P1 C27 C32 -121.58(18)
C21 P1 C27 C28 -63.7(2)
C19 P1 C27 C28 -174.48(18)
Re1 P1 C27 C28 58.3(2)
C32 C27 C28 C29 -0.1(4)
P1 C27 C28 C29 -180.0(2)
C27 C28 C29 C30 0.4(4)
C28 C29 C30 C31 -0.3(4)
C29 C30 C31 C32 0.0(4)
C28 C27 C32 C31 -0.2(4)
P1 C27 C32 C31 179.66(19)
C30 C31 C32 C27 0.3(4)
